data_4502917
loop_
_publ_author_name
'Liu, Fu-Jing'
'Sun, Di'
'Hao, Hong-Jun'
'Huang, Rong-Bin'
'Zheng, Lan-Sun'

_publ_section_title
;
 Anion-Controlled Assembly of Silver(I)/Aminobenzonitrile Compounds:
 Syntheses, Crystal Structures, and Photoluminescence Properties
;
_journal_issue 1
_journal_name_full 'Crystal Growth &amp; Design'
_journal_page_first 354
_journal_paper_doi 10.1021/cg201159z
_journal_volume 12
_journal_year 2012
_chemical_formula_moiety 'C14 H12 Ag N4, N O3'
_chemical_formula_sum 'C14 H12 Ag N5 O3'
_chemical_formula_weight 406.16
_chemical_name_systematic
; 
 ? 
;
_space_group_IT_number 13
_symmetry_cell_setting monoclinic
_symmetry_space_group_name_Hall '-P 2yc'
_symmetry_space_group_name_H-M 'P 1 2/c 1'
_atom_sites_solution_hydrogens geom
_atom_sites_solution_primary direct
_atom_sites_solution_secondary difmap
_audit_creation_method SHELXL-97
_cell_angle_alpha 90.00
_cell_angle_beta 101.986(6)
_cell_angle_gamma 90.00
_cell_formula_units_Z 2
_cell_length_a 7.889(2)
_cell_length_b 5.7444(17)
_cell_length_c 16.373(5)
_cell_measurement_reflns_used 1949
_cell_measurement_temperature 173(2)
_cell_measurement_theta_max 56.959
_cell_measurement_theta_min 5.087
_cell_volume 725.8(4)
_computing_cell_refinement 'SMART (Bruker, 2002)'
_computing_data_collection 'SMART (Bruker, 2002)'
_computing_data_reduction 'SAINT (Bruker, 2002)'
_computing_molecular_graphics 'DIAMOND (Brandenburg, 1999)'
_computing_publication_material SHELXTL
_computing_structure_refinement 'SHELXL-97 (Sheldrick, 1997)'
_computing_structure_solution 'SHELXS-97 (Sheldrick, 1990)'
_diffrn_ambient_temperature 173(2)
_diffrn_detector_area_resol_mean none
_diffrn_measured_fraction_theta_full 0.964
_diffrn_measured_fraction_theta_max 0.964
_diffrn_measurement_device_type 'Bruker SMART CCD'
_diffrn_measurement_method '\f and \w'
_diffrn_radiation_monochromator graphite
_diffrn_radiation_source 'fine-focus sealed tube'
_diffrn_radiation_type MoK\a
_diffrn_radiation_wavelength 0.71073
_diffrn_reflns_av_R_equivalents 0.0162
_diffrn_reflns_av_sigmaI/netI 0.0254
_diffrn_reflns_limit_h_max 9
_diffrn_reflns_limit_h_min -7
_diffrn_reflns_limit_k_max 6
_diffrn_reflns_limit_k_min -7
_diffrn_reflns_limit_l_max 8
_diffrn_reflns_limit_l_min -20
_diffrn_reflns_number 2506
_diffrn_reflns_theta_full 26.00
_diffrn_reflns_theta_max 26.00
_diffrn_reflns_theta_min 2.54
_diffrn_standards_interval_count 0
_diffrn_standards_interval_time none
_diffrn_standards_number none
_exptl_absorpt_coefficient_mu 1.412
_exptl_absorpt_correction_T_max 0.8717
_exptl_absorpt_correction_T_min 0.7654
_exptl_absorpt_correction_type multi-scan
_exptl_absorpt_process_details 'SADABS (Bruker, 2002)'
_exptl_crystal_colour colorless
_exptl_crystal_density_diffrn 1.858
_exptl_crystal_density_method 'not measured'
_exptl_crystal_description block
_exptl_crystal_F_000 404
_exptl_crystal_size_max 0.20
_exptl_crystal_size_mid 0.20
_exptl_crystal_size_min 0.10
_refine_diff_density_max 0.581
_refine_diff_density_min -0.726
_refine_diff_density_rms 0.091
_refine_ls_extinction_method none
_refine_ls_goodness_of_fit_ref 1.143
_refine_ls_hydrogen_treatment constr
_refine_ls_matrix_type full
_refine_ls_number_parameters 106
_refine_ls_number_reflns 1370
_refine_ls_number_restraints 0
_refine_ls_restrained_S_all 1.143
_refine_ls_R_factor_all 0.0329
_refine_ls_R_factor_gt 0.0316
_refine_ls_shift/su_max 0.000
_refine_ls_shift/su_mean 0.000
_refine_ls_structure_factor_coef Fsqd
_refine_ls_weighting_details 'calc w=1/[\s^2^(Fo^2^)+(0.0299P)^2^+1.0935P] where P=(Fo^2^+2Fc^2^)/3'
_refine_ls_weighting_scheme calc
_refine_ls_wR_factor_gt 0.0759
_refine_ls_wR_factor_ref 0.0769
_reflns_number_gt 1310
_reflns_number_total 1370
_reflns_threshold_expression >2sigma(I)
_cod_data_source_file cg201159z_si_002.cif
_cod_data_source_block p3
_cod_original_sg_symbol_H-M P2/c
_cod_database_code 4502917

loop_
_symmetry_equiv_pos_as_xyz
'x, y, z'
'-x, y, -z+1/2'
'-x, -y, -z'
'x, -y, z-1/2'

loop_
_atom_site_label
_atom_site_type_symbol
_atom_site_fract_x
_atom_site_fract_y
_atom_site_fract_z
_atom_site_U_iso_or_equiv
_atom_site_adp_type
_atom_site_occupancy
_atom_site_symmetry_multiplicity
_atom_site_calc_flag
_atom_site_refinement_flags
Ag1 Ag 0.5000 0.25543(6) 0.2500 0.03179(15) Uani 1 2 d S
N1 N 0.2583(3) 0.4561(4) 0.18024(14) 0.0224(5) Uani 1 1 d .
H1A H 0.1604 0.3859 0.1910 0.027 Uiso 1 1 calc R
H1B H 0.2620 0.6058 0.2005 0.027 Uiso 1 1 calc R
N2 N 0.4923(4) 0.9611(4) 0.14937(16) 0.0288(6) Uani 1 1 d .
C3 C 0.1546(4) 0.2934(6) -0.0421(2) 0.0301(7) Uani 1 1 d .
H3A H 0.0991 0.1700 -0.0761 0.036 Uiso 1 1 calc R
C2 C 0.1649(4) 0.2860(5) 0.0425(2) 0.0250(6) Uani 1 1 d .
H2A H 0.1158 0.1585 0.0664 0.030 Uiso 1 1 calc R
C1 C 0.2467(4) 0.4639(5) 0.09369(17) 0.0198(6) Uani 1 1 d .
C5 C 0.3077(4) 0.6527(6) -0.02968(18) 0.0267(6) Uani 1 1 d .
H5A H 0.3563 0.7792 -0.0543 0.032 Uiso 1 1 calc R
C6 C 0.3215(4) 0.6448(5) 0.05663(17) 0.0203(6) Uani 1 1 d .
C4 C 0.2239(4) 0.4776(6) -0.07880(19) 0.0304(7) Uani 1 1 d .
H4A H 0.2134 0.4825 -0.1376 0.036 Uiso 1 1 calc R
C7 C 0.4162(4) 0.8224(5) 0.10819(18) 0.0226(6) Uani 1 1 d .
O1 O 0.0000 0.2181(6) 0.2500 0.0526(12) Uani 1 2 d S
O2 O 0.1041(5) -0.0948(6) 0.2154(2) 0.0901(14) Uani 1 1 d .
N3 N 0.0000 0.0042(7) 0.2500 0.0372(10) Uani 1 2 d S

loop_
_atom_site_aniso_label
_atom_site_aniso_U_11
_atom_site_aniso_U_22
_atom_site_aniso_U_33
_atom_site_aniso_U_23
_atom_site_aniso_U_13
_atom_site_aniso_U_12
Ag1 0.0398(2) 0.0301(2) 0.0221(2) 0.000 -0.00126(15) 0.000
N1 0.0260(13) 0.0185(12) 0.0242(12) 0.0024(9) 0.0084(10) 0.0020(10)
N2 0.0333(15) 0.0234(13) 0.0315(14) -0.0046(11) 0.0111(12) -0.0042(11)
C3 0.0248(16) 0.0290(16) 0.0328(17) -0.0097(13) -0.0025(13) 0.0033(13)
C2 0.0224(15) 0.0180(14) 0.0335(16) -0.0024(12) 0.0034(13) 0.0003(11)
C1 0.0185(14) 0.0197(14) 0.0212(13) 0.0017(10) 0.0040(11) 0.0056(11)
C5 0.0296(17) 0.0289(16) 0.0234(14) 0.0044(12) 0.0094(13) 0.0051(13)
C6 0.0195(14) 0.0182(14) 0.0236(14) 0.0004(11) 0.0052(11) 0.0028(11)
C4 0.0314(17) 0.0397(18) 0.0196(14) -0.0019(13) 0.0044(13) 0.0094(14)
C7 0.0232(15) 0.0207(14) 0.0260(14) 0.0029(12) 0.0102(12) 0.0028(12)
O1 0.061(3) 0.0250(18) 0.086(3) 0.000 0.048(3) 0.000
O2 0.109(3) 0.077(2) 0.067(2) -0.0397(19) -0.020(2) 0.066(2)
N3 0.060(3) 0.023(2) 0.0206(18) 0.000 -0.0110(19) 0.000

loop_
_atom_type_symbol
_atom_type_description
_atom_type_scat_dispersion_real
_atom_type_scat_dispersion_imag
_atom_type_scat_source
C C 0.0033 0.0016 'International Tables Vol C Tables 4.2.6.8 and 6.1.1.4'
H H 0.0000 0.0000 'International Tables Vol C Tables 4.2.6.8 and 6.1.1.4'
Ag Ag -0.8971 1.1015 'International Tables Vol C Tables 4.2.6.8 and 6.1.1.4'
N N 0.0061 0.0033 'International Tables Vol C Tables 4.2.6.8 and 6.1.1.4'
O O 0.0106 0.0060 'International Tables Vol C Tables 4.2.6.8 and 6.1.1.4'

loop_
_geom_angle_atom_site_label_1
_geom_angle_atom_site_label_2
_geom_angle_atom_site_label_3
_geom_angle
_geom_angle_site_symmetry_1
_geom_angle_site_symmetry_3
_geom_angle_publ_flag
N1 Ag1 N1 120.30(12) 2_655 . y
N1 Ag1 N2 96.52(9) 2_655 2_645 y
N1 Ag1 N2 127.00(9) . 2_645 y
N1 Ag1 N2 127.00(9) 2_655 1_545 y
N1 Ag1 N2 96.52(9) . 1_545 y
N2 Ag1 N2 88.11(13) 2_645 1_545 y
C1 N1 Ag1 112.86(17) . . ?
C1 N1 H1A 109.0 . . ?
Ag1 N1 H1A 109.0 . . ?
C1 N1 H1B 109.0 . . ?
Ag1 N1 H1B 109.0 . . ?
H1A N1 H1B 107.8 . . ?
C7 N2 Ag1 148.9(2) . 1_565 ?
C2 C3 C4 121.1(3) . . ?
C2 C3 H3A 119.5 . . ?
C4 C3 H3A 119.5 . . ?
C3 C2 C1 120.6(3) . . ?
C3 C2 H2A 119.7 . . ?
C1 C2 H2A 119.7 . . ?
C2 C1 C6 118.0(3) . . ?
C2 C1 N1 120.7(3) . . ?
C6 C1 N1 121.3(3) . . ?
C4 C5 C6 119.9(3) . . ?
C4 C5 H5A 120.1 . . ?
C6 C5 H5A 120.1 . . ?
C1 C6 C5 120.9(3) . . ?
C1 C6 C7 119.4(3) . . ?
C5 C6 C7 119.7(3) . . ?
C5 C4 C3 119.5(3) . . ?
C5 C4 H4A 120.2 . . ?
C3 C4 H4A 120.2 . . ?
N2 C7 C6 179.2(4) . . ?
O1 N3 O2 117.6(3) . 2 ?
O1 N3 O2 117.6(3) . . ?
O2 N3 O2 124.9(5) 2 . ?

loop_
_geom_bond_atom_site_label_1
_geom_bond_atom_site_label_2
_geom_bond_distance
_geom_bond_site_symmetry_2
_geom_bond_publ_flag
Ag1 N1 2.316(2) 2_655 y
Ag1 N1 2.316(2) . y
Ag1 N2 2.353(3) 2_645 y
Ag1 N2 2.353(3) 1_545 y
N1 C1 1.402(4) . ?
N1 H1A 0.9200 . ?
N1 H1B 0.9200 . ?
N2 C7 1.132(4) . ?
N2 Ag1 2.353(3) 1_565 ?
C3 C2 1.372(5) . ?
C3 C4 1.384(5) . ?
C3 H3A 0.9500 . ?
C2 C1 1.392(4) . ?
C2 H2A 0.9500 . ?
C1 C6 1.395(4) . ?
C5 C4 1.369(5) . ?
C5 C6 1.395(4) . ?
C5 H5A 0.9500 . ?
C6 C7 1.432(4) . ?
C4 H4A 0.9500 . ?
O1 N3 1.229(5) . ?
O2 N3 1.229(4) . ?
N3 O2 1.229(4) 2 ?

loop_
_geom_hbond_atom_site_label_D
_geom_hbond_atom_site_label_H
_geom_hbond_atom_site_label_A
_geom_hbond_distance_DH
_geom_hbond_distance_HA
_geom_hbond_distance_DA
_geom_hbond_angle_DHA
_geom_hbond_site_symmetry_A
N1 H1A O1 0.92 1.99 2.880(3) 161.3 .
N1 H1B O2 0.92 2.17 2.959(4) 143.7 1_565
